data_4310751
loop_
_publ_author_name
'E. Effendy'
'Fabio Marchetti'
'Claudio Pettinari'
'Riccardo Pettinari'
'Massimo Ricciutelli'
'Brian W. Skelton'
'Allan H. White'

_publ_contact_author_address
;
   Department of Chemistry
   University of Western Australia
   35 Stirling Hwy
   Crawley
   Western Australia 6009
   Australia
;
_publ_contact_author_email bws@crystal.uwa.edu.au
_publ_contact_author_fax (+61)_08_9380_1118
_publ_contact_author_name 'B. W. Skelton'
_publ_contact_author_phone (+61)_08-9380_3481
_publ_section_title
;
 (Bis(1,2,4-triazol-1-yl)methane)silver(I) Phosphino Complexes: Structures
 and Spectroscopic Properties of Mixed-Ligand Coordination Polymers
;
_journal_name_full 'Inorganic Chemistry'
_journal_page_first 2157
_journal_page_last 2165
_journal_paper_doi 10.1021/ic0353413
_journal_volume 43
_journal_year 2004
_chemical_formula_moiety 'C25 H24 Ag1 As1 N8 O3, C2 H3 N'
_chemical_formula_sum 'C27 H27 Ag As N9 O3'
_chemical_formula_weight 708.36
_space_group_IT_number 2
_symmetry_cell_setting triclinic
_symmetry_space_group_name_Hall '-P 1'
_symmetry_space_group_name_H-M 'P -1'
_cell_angle_alpha 90.064(5)
_cell_angle_beta 89.671(5)
_cell_angle_gamma 61.464(4)
_cell_formula_units_Z 2
_cell_length_a 9.193(2)
_cell_length_b 9.311(2)
_cell_length_c 19.544(4)
_cell_measurement_reflns_used 5489
_cell_measurement_temperature 150(2)
_cell_measurement_theta_max 37.2
_cell_measurement_theta_min 2.2
_cell_volume 1469.6(5)
_computing_cell_refinement 'Siemens SAINT (Siemens, 1995)'
_computing_data_collection 'Siemens SMART (Siemens, 1995)'
_computing_data_reduction 'xtal ADDREF SORTRF'
_computing_molecular_graphics xtal
_computing_publication_material 'xtal BONDLA CIFIO'
_computing_structure_refinement 'xtal CRYLSQ'
_computing_structure_solution xtal
_diffrn_ambient_temperature 150(2)
_diffrn_measured_fraction_theta_full 1.0
_diffrn_measured_fraction_theta_max .97
_diffrn_measurement_device_type
;
Bruker SMART CCD diffractometer
;
_diffrn_measurement_method '\w scans'
_diffrn_radiation_detector 'CCD area detector'
_diffrn_radiation_monochromator graphite
_diffrn_radiation_source 'sealed tube'
_diffrn_radiation_type 'Mo K\a'
_diffrn_radiation_wavelength .71073
_diffrn_reflns_av_R_equivalents .031
_diffrn_reflns_av_sigmaI/netI .068
_diffrn_reflns_limit_h_max 15
_diffrn_reflns_limit_h_min -15
_diffrn_reflns_limit_k_max 15
_diffrn_reflns_limit_k_min -15
_diffrn_reflns_limit_l_max 33
_diffrn_reflns_limit_l_min -33
_diffrn_reflns_number 30311
_diffrn_reflns_theta_full 36.8
_diffrn_reflns_theta_max 37.72
_diffrn_reflns_theta_min 1.04
_diffrn_standards_decay_% 0
_exptl_absorpt_coefficient_mu 1.848
_exptl_absorpt_correction_T_max .863
_exptl_absorpt_correction_T_min .648
_exptl_absorpt_correction_type multi-scan
_exptl_absorpt_process_details
;
 SADABS; Sheldrick, 1996
;
_exptl_crystal_colour colourless
_exptl_crystal_density_diffrn 1.601
_exptl_crystal_density_method 'not measured'
_exptl_crystal_description needle
_exptl_crystal_F_000 712
_exptl_crystal_size_max .75
_exptl_crystal_size_mid .09
_exptl_crystal_size_min .08
_refine_diff_density_max .982
_refine_diff_density_min -.686
_refine_ls_extinction_method none
_refine_ls_goodness_of_fit_all 1.021
_refine_ls_goodness_of_fit_ref 1.099
_refine_ls_hydrogen_treatment noref
_refine_ls_matrix_type full
_refine_ls_number_constraints 0
_refine_ls_number_parameters 370
_refine_ls_number_reflns 11334
_refine_ls_number_restraints 0
_refine_ls_R_factor_all .05
_refine_ls_R_factor_gt .031
_refine_ls_shift/su_max .002
_refine_ls_shift/su_mean .00009
_refine_ls_structure_factor_coef F
_refine_ls_weighting_scheme calc
_refine_ls_wR_factor_all .04
_refine_ls_wR_factor_ref .037
_reflns_d_resolution_high .581
_reflns_d_resolution_low 19.467
_reflns_Friedel_coverage 0
_reflns_limit_h_max 15
_reflns_limit_h_min 0
_reflns_limit_k_max 15
_reflns_limit_k_min -13
_reflns_limit_l_max 33
_reflns_limit_l_min -33
_reflns_number_gt 11334
_reflns_number_total 15163
_reflns_threshold_expression 'F    > 4.00 sig(F   )'
_cod_data_source_file ic0353413si20031119_095931_2.cif
_cod_data_source_block notzas
_cod_original_sg_symbol_Hall -p_1
_cod_original_formula_sum 'C27 H27 Ag1 As1 N9 O3'
_cod_database_code 4310751

loop_
_symmetry_equiv_pos_as_xyz
+x,+y,+z
-x,-y,-z

loop_
_atom_site_label
_atom_site_fract_x
_atom_site_fract_y
_atom_site_fract_z
_atom_site_U_iso_or_equiv
_atom_site_adp_type
_atom_site_calc_flag
_atom_site_calc_attached_atom
_atom_site_occupancy
_atom_site_disorder_assembly
_atom_site_disorder_group
Ag .192149(14) .152328(15) .691443(6) .02316(9) Uani ? ? 1.00000 ? ?
N -.0582(2) .63501(18) .63390(7) .0283(11) Uani ? ? 1.00000 ? ?
O1 -.0062(2) .50405(18) .66417(8) .0514(14) Uani ? ? 1.00000 ? ?
O2 -.0525(2) .6334(2) .57000(8) .0538(16) Uani ? ? 1.00000 ? ?
O3 -.1097(2) .76628(18) .66551(8) .0508(15) Uani ? ? 1.00000 ? ?
N1 .3375(3) -.1667(2) .67409(10) .0499(17) Uani ? ? 1.00000 ? ?
C1 .3603(3) -.2819(2) .64752(10) .0397(16) Uani ? ? 1.00000 ? ?
C2 .3849(4) -.4304(3) .61264(14) .071(3) Uani ? ? 1.00000 ? ?
C0 .75822(19) .0196(2) .52354(8) .0215(10) Uani ? ? 1.00000 ? ?
N11 .58722(16) .09305(16) .54553(6) .0199(9) Uani ? ? 1.00000 ? ?
N12 .46633(17) .22957(18) .51498(7) .0264(10) Uani ? ? 1.00000 ? ?
C13 .3341(2) .2609(2) .55223(8) .0247(11) Uani ? ? 1.00000 ? ?
N14 .36327(17) .15377(18) .60475(7) .0246(10) Uani ? ? 1.00000 ? ?
C15 .5235(2) .0503(2) .59894(8) .0234(11) Uani ? ? 1.00000 ? ?
N21 .84255(15) .10119(16) .55444(6) .0197(9) Uani ? ? 1.00000 ? ?
N22 .82493(18) .24489(18) .52843(7) .0265(11) Uani ? ? 1.00000 ? ?
C23 .9136(2) .2805(2) .57110(8) .0247(11) Uani ? ? 1.00000 ? ?
N24 .98716(16) .16927(17) .62192(7) .0216(9) Uani ? ? 1.00000 ? ?
C25 .93859(18) .0585(2) .60989(8) .0216(10) Uani ? ? 1.00000 ? ?
As .246062(18) .181720(18) .813213(7) .01840(11) Uani ? ? 1.00000 ? ?
C111 .08059(18) .19475(19) .87924(8) .0208(10) Uani ? ? 1.00000 ? ?
C112 -.0058(2) .1105(2) .86355(9) .0288(12) Uani ? ? 1.00000 ? ?
C113 -.1248(2) .1125(2) .90815(11) .0356(15) Uani ? ? 1.00000 ? ?
C114 -.1586(2) .2000(3) .96930(10) .0346(14) Uani ? ? 1.00000 ? ?
C115 -.0747(2) .2859(2) .98490(9) .0333(14) Uani ? ? 1.00000 ? ?
C116 .0457(2) .2824(2) .94036(8) .0262(12) Uani ? ? 1.00000 ? ?
C121 .27875(19) .36697(18) .83617(7) .0204(10) Uani ? ? 1.00000 ? ?
C122 .1801(2) .5130(2) .80238(9) .0275(12) Uani ? ? 1.00000 ? ?
C123 .2026(3) .6484(2) .81332(10) .0356(15) Uani ? ? 1.00000 ? ?
C124 .3252(3) .6384(2) .85691(10) .0346(15) Uani ? ? 1.00000 ? ?
C125 .4233(2) .4932(2) .89102(9) .0317(14) Uani ? ? 1.00000 ? ?
C126 .4011(2) .3573(2) .88065(8) .0247(11) Uani ? ? 1.00000 ? ?
C131 .44701(18) -.00091(18) .84765(7) .0200(10) Uani ? ? 1.00000 ? ?
C132 .5824(2) -.0695(2) .80261(8) .0283(12) Uani ? ? 1.00000 ? ?
C133 .7304(2) -.2024(2) .82292(10) .0350(13) Uani ? ? 1.00000 ? ?
C134 .7436(2) -.2674(2) .88789(10) .0340(13) Uani ? ? 1.00000 ? ?
C135 .6088(2) -.1988(2) .93251(9) .0331(14) Uani ? ? 1.00000 ? ?
C136 .4615(2) -.0651(2) .91282(8) .0262(11) Uani ? ? 1.00000 ? ?
N31 .6395(3) .2270(3) .72021(11) .054(2) Uani ? ? 1.00000 ? ?
C31 .6733(3) .3236(3) .73718(10) .0393(16) Uani ? ? 1.00000 ? ?
C32 .7153(3) .4491(3) .75777(12) .0453(18) Uani ? ? 1.00000 ? ?
H2a .30292 -.40459 .57899 .10600 Uiso ? ? 1.00000 ? ?
H2b .49196 -.48214 .59115 .10600 Uiso ? ? 1.00000 ? ?
H2c .37959 -.50396 .64499 .10600 Uiso ? ? 1.00000 ? ?
H0a .76207 .02770 .47513 .02700 Uiso ? ? 1.00000 ? ?
H0b .81279 -.09221 .53634 .02700 Uiso ? ? 1.00000 ? ?
H13 .22778 .35002 .54329 .03100 Uiso ? ? 1.00000 ? ?
H15 .58411 -.04024 .62810 .02900 Uiso ? ? 1.00000 ? ?
H23 .92553 .37604 .56677 .03700 Uiso ? ? 1.00000 ? ?
H25 .96771 -.03664 .63650 .03200 Uiso ? ? 1.00000 ? ?
H112 .01700 .05063 .82197 .03600 Uiso ? ? 1.00000 ? ?
H113 -.18298 .05466 .89695 .04500 Uiso ? ? 1.00000 ? ?
H114 -.23913 .20079 1.00020 .04300 Uiso ? ? 1.00000 ? ?
H115 -.09942 .34745 1.02620 .04200 Uiso ? ? 1.00000 ? ?
H116 .10413 .33999 .95166 .03300 Uiso ? ? 1.00000 ? ?
H122 .09708 .52016 .77162 .03400 Uiso ? ? 1.00000 ? ?
H123 .13342 .74844 .79086 .04400 Uiso ? ? 1.00000 ? ?
H124 .34194 .73046 .86348 .04300 Uiso ? ? 1.00000 ? ?
H125 .50646 .48669 .92156 .04000 Uiso ? ? 1.00000 ? ?
H126 .46896 .25815 .90382 .03100 Uiso ? ? 1.00000 ? ?
H132 .57335 -.02523 .75815 .03500 Uiso ? ? 1.00000 ? ?
H133 .82213 -.24857 .79221 .04400 Uiso ? ? 1.00000 ? ?
H134 .84427 -.35805 .90181 .04200 Uiso ? ? 1.00000 ? ?
H135 .61766 -.24403 .97686 .04100 Uiso ? ? 1.00000 ? ?
H136 .37079 -.01759 .94393 .03300 Uiso ? ? 1.00000 ? ?
H32a .62262 .55351 .75197 .06800 Uiso ? ? 1.00000 ? ?
H32b .74649 .43441 .80486 .06800 Uiso ? ? 1.00000 ? ?
H32c .80554 .44008 .73092 .06800 Uiso ? ? 1.00000 ? ?

loop_
_atom_site_aniso_label
_atom_site_aniso_U_11
_atom_site_aniso_U_22
_atom_site_aniso_U_33
_atom_site_aniso_U_12
_atom_site_aniso_U_13
_atom_site_aniso_U_23
Ag .02203(6) .03087(7) .01748(5) -.01336(5) -.00128(4) -.00214(4)
N .0346(8) .0258(7) .0271(7) -.0166(6) -.0042(6) .0031(5)
O1 .0811(12) .0264(7) .0448(8) -.0238(8) -.0259(8) .0109(6)
O2 .0885(14) .0467(9) .0277(7) -.0336(10) -.0027(8) .0045(6)
O3 .0812(12) .0284(7) .0403(8) -.0243(8) .0159(8) -.0077(6)
N1 .0640(13) .0284(9) .0518(11) -.0175(9) -.0030(10) -.0018(8)
C1 .0490(12) .0262(9) .0364(10) -.0118(8) -.0123(8) .0055(7)
C2 .118(3) .0299(11) .0517(14) -.0241(14) -.0425(16) .0039(10)
C0 .0211(6) .0247(7) .0216(6) -.0133(6) .0021(5) -.0053(5)
N11 .0193(5) .0228(6) .0197(5) -.0116(5) -.0003(4) -.0007(4)
N12 .0244(6) .0263(7) .0269(6) -.0108(6) -.0022(5) .0031(5)
C13 .0211(7) .0250(7) .0263(7) -.0097(6) -.0015(5) -.0013(6)
N14 .0226(6) .0296(7) .0243(6) -.0147(5) .0011(5) -.0024(5)
C15 .0221(7) .0273(8) .0228(7) -.0134(6) .0002(5) .0014(6)
N21 .0199(5) .0221(6) .0193(5) -.0118(5) -.0011(4) .0003(4)
N22 .0302(7) .0271(7) .0272(6) -.0176(6) -.0077(5) .0061(5)
C23 .0265(7) .0258(8) .0257(7) -.0156(6) -.0046(6) .0026(6)
N24 .0209(6) .0255(6) .0210(5) -.0131(5) -.0019(4) .0009(5)
C25 .0196(6) .0237(7) .0220(6) -.0107(6) -.0014(5) .0012(5)
As .01948(7) .01743(7) .01658(7) -.00741(6) -.00216(5) -.00050(5)
C111 .0195(6) .0198(6) .0220(6) -.0084(5) -.0023(5) .0023(5)
C112 .0278(8) .0270(8) .0334(8) -.0147(7) -.0000(6) -.0029(6)
C113 .0317(9) .0365(10) .0449(11) -.0213(8) -.0000(8) .0015(8)
C114 .0265(8) .0388(10) .0395(10) -.0164(8) .0045(7) .0055(8)
C115 .0315(9) .0406(10) .0263(8) -.0162(8) .0061(6) -.0026(7)
C116 .0261(7) .0297(8) .0237(7) -.0140(6) .0011(6) -.0022(6)
C121 .0219(6) .0200(6) .0190(6) -.0098(5) .0017(5) -.0016(5)
C122 .0290(8) .0206(7) .0297(8) -.0091(6) -.0043(6) .0023(6)
C123 .0447(11) .0224(8) .0383(10) -.0150(8) .0003(8) .0015(7)
C124 .0421(10) .0283(9) .0397(10) -.0220(8) .0080(8) -.0064(7)
C125 .0336(9) .0356(9) .0326(8) -.0219(8) .0018(7) -.0077(7)
C126 .0261(7) .0256(7) .0237(7) -.0132(6) -.0012(5) -.0013(6)
C131 .0208(6) .0178(6) .0202(6) -.0081(5) -.0019(5) -.0011(5)
C132 .0272(8) .0261(8) .0231(7) -.0058(6) .0009(6) .0013(6)
C133 .0262(8) .0322(9) .0322(9) -.0022(7) .0003(7) -.0028(7)
C134 .0297(8) .0257(8) .0355(9) -.0042(7) -.0094(7) .0014(7)
C135 .0365(9) .0319(9) .0246(8) -.0110(8) -.0092(7) .0101(6)
C136 .0264(7) .0268(8) .0225(7) -.0104(6) -.0024(6) .0021(6)
N31 .0578(13) .0583(13) .0486(11) -.0312(11) .0083(9) -.0057(10)
C31 .0342(10) .0419(11) .0356(10) -.0133(9) .0054(8) -.0003(8)
C32 .0376(11) .0414(12) .0502(13) -.0136(9) -.0009(9) .0007(9)

loop_
_atom_sites_solution_primary
?

loop_
_atom_type_symbol
_atom_type_description
_atom_type_oxidation_number
_atom_type_number_in_cell
_atom_type_scat_dispersion_real
_atom_type_scat_dispersion_imag
_atom_type_scat_source
C ? 0 54 .002 .002 'Int Tables Vol IV Tables 2.2B and 2.3.1'
H ? 0 54 0 0 'Int Tables Vol IV Tables 2.2B and 2.3.1'
Ag ? 0 2 -1.085 1.101 'Int Tables Vol IV Tables 2.2B and 2.3.1'
N ? 0 18 .004 .003 'Int Tables Vol IV Tables 2.2B and 2.3.1'
O ? 0 6 .008 .006 'Int Tables Vol IV Tables 2.2B and 2.3.1'
As ? 0 2 -.03 2.007 'Int Tables Vol IV Tables 2.2B and 2.3.1'

loop_
_diffrn_attenuator_code
_diffrn_attenuator_scale
? ?

loop_
_geom_angle_atom_site_label_1
_geom_angle_atom_site_label_2
_geom_angle_atom_site_label_3
_geom_angle_site_symmetry_1
_geom_angle_site_symmetry_2
_geom_angle_site_symmetry_3
_geom_angle
_geom_angle_publ_flag
O1 Ag N1 . . . 160.82(6) ?
O1 Ag N14 . . . 85.38(5) ?
O1 Ag As . . . 96.11(3) ?
O1 Ag N24 . . '1 455' 76.00(6) ?
N1 Ag N14 . . . 86.31(7) ?
N1 Ag As . . . 102.96(5) ?
N1 Ag N24 . . '1 455' 87.72(6) ?
N14 Ag As . . . 121.92(4) ?
N14 Ag N24 . . '1 455' 95.98(6) ?
As Ag N24 . . '1 455' 140.85(3) ?
O1 N O2 . . . 118.55(16) ?
O1 N O3 . . . 121.42(15) ?
O2 N O3 . . . 119.98(16) ?
Ag O1 N . . . 159.19(13) ?
Ag N1 C1 . . . 154.58(18) ?
N1 C1 C2 . . . 178.3(3) ?
C1 C2 H2a . . . 110.0 ?
C1 C2 H2b . . . 109.5 ?
C1 C2 H2c . . . 109.6 ?
H2a C2 H2b . . . 109.2 ?
H2a C2 H2c . . . 110.0 ?
H2b C2 H2c . . . 108.6 ?
N11 C0 N21 . . . 111.25(13) ?
N11 C0 H0a . . . 108.96 ?
N11 C0 H0b . . . 109.07 ?
N21 C0 H0a . . . 108.97 ?
N21 C0 H0b . . . 109.09 ?
H0a C0 H0b . . . 109.48 ?
C0 N11 N12 . . . 121.95(14) ?
C0 N11 C15 . . . 127.88(12) ?
N12 N11 C15 . . . 110.02(12) ?
N11 N12 C13 . . . 102.57(14) ?
N12 C13 N14 . . . 114.26(13) ?
N12 C13 H13 . . . 122.92 ?
N14 C13 H13 . . . 122.82 ?
Ag N14 C13 . . . 131.04(10) ?
Ag N14 C15 . . . 125.25(12) ?
C13 N14 C15 . . . 103.52(15) ?
N11 C15 N14 . . . 109.63(13) ?
N11 C15 H15 . . . 125.24 ?
N14 C15 H15 . . . 125.14 ?
C0 N21 N22 . . . 120.81(12) ?
C0 N21 C25 . . . 128.80(15) ?
N22 N21 C25 . . . 110.36(16) ?
N21 N22 C23 . . . 102.14(13) ?
N22 C23 N24 . . . 114.62(19) ?
N22 C23 H23 . . . 122.71 ?
N24 C23 H23 . . . 122.67 ?
C23 N24 C25 . . . 103.38(15) ?
C23 N24 Ag . . '1 655' 126.00(15) ?
C25 N24 Ag . . '1 655' 129.00(10) ?
N21 C25 N24 . . . 109.49(15) ?
N21 C25 H25 . . . 125.3 ?
N24 C25 H25 . . . 125.26 ?
Ag As C111 . . . 116.65(5) ?
Ag As C121 . . . 116.44(4) ?
Ag As C131 . . . 113.57(4) ?
C111 As C121 . . . 103.92(7) ?
C111 As C131 . . . 102.13(6) ?
C121 As C131 . . . 102.14(7) ?
As C111 C112 . . . 117.18(12) ?
As C111 C116 . . . 123.64(16) ?
C112 C111 C116 . . . 119.17(17) ?
C111 C112 C113 . . . 120.74(18) ?
C111 C112 H112 . . . 119.8 ?
C113 C112 H112 . . . 119.5 ?
C112 C113 C114 . . . 119.7(2) ?
C112 C113 H113 . . . 120.1 ?
C114 C113 H113 . . . 120.2 ?
C113 C114 C115 . . . 119.9(2) ?
C113 C114 H114 . . . 120.0 ?
C115 C114 H114 . . . 120.1 ?
C114 C115 C116 . . . 120.26(18) ?
C114 C115 H115 . . . 119.9 ?
C116 C115 H115 . . . 119.9 ?
C111 C116 C115 . . . 120.2(2) ?
C111 C116 H116 . . . 119.88 ?
C115 C116 H116 . . . 119.92 ?
As C121 C122 . . . 116.89(14) ?
As C121 C126 . . . 123.41(11) ?
C122 C121 C126 . . . 119.57(18) ?
C121 C122 C123 . . . 120.20(18) ?
C121 C122 H122 . . . 120.0 ?
C123 C122 H122 . . . 119.81 ?
C122 C123 C124 . . . 120.30(17) ?
C122 C123 H123 . . . 119.9 ?
C124 C123 H123 . . . 119.8 ?
C123 C124 C125 . . . 119.7(2) ?
C123 C124 H124 . . . 120.12 ?
C125 C124 H124 . . . 120.2 ?
C124 C125 C126 . . . 120.4(2) ?
C124 C125 H125 . . . 119.8 ?
C126 C125 H125 . . . 119.80 ?
C121 C126 C125 . . . 119.83(15) ?
C121 C126 H126 . . . 120.1 ?
C125 C126 H126 . . . 120.11 ?
As C131 C132 . . . 116.48(11) ?
As C131 C136 . . . 123.84(11) ?
C132 C131 C136 . . . 119.67(12) ?
C131 C132 C133 . . . 120.13(16) ?
C131 C132 H132 . . . 119.93 ?
C133 C132 H132 . . . 119.94 ?
C132 C133 C134 . . . 119.98(16) ?
C132 C133 H133 . . . 119.91 ?
C134 C133 H133 . . . 120.11 ?
C133 C134 C135 . . . 119.69(15) ?
C133 C134 H134 . . . 120.10 ?
C135 C134 H134 . . . 120.21 ?
C134 C135 C136 . . . 120.61(17) ?
C134 C135 H135 . . . 119.63 ?
C136 C135 H135 . . . 119.76 ?
C131 C136 C135 . . . 119.91(15) ?
C131 C136 H136 . . . 120.03 ?
C135 C136 H136 . . . 120.06 ?
N31 C31 C32 . . . 178.9(2) ?
C31 C32 H32a . . . 109.7 ?
C31 C32 H32b . . . 109.3 ?
C31 C32 H32c . . . 109.5 ?
H32a C32 H32b . . . 109.3 ?
H32a C32 H32c . . . 110.0 ?
H32b C32 H32c . . . 109.0 ?

loop_
_geom_bond_atom_site_label_1
_geom_bond_atom_site_label_2
_geom_bond_site_symmetry_1
_geom_bond_site_symmetry_2
_geom_bond_distance
_geom_bond_publ_flag
Ag O1 . . 2.9400(15) ?
Ag N1 . . 2.631(2) ?
Ag N14 . . 2.3097(16) ?
Ag As . . 2.4751(5) ?
Ag N24 . '1 455' 2.2734(15) ?
N O1 . . 1.230(2) ?
N O2 . . 1.249(2) ?
N O3 . . 1.242(2) ?
N1 C1 . . 1.117(3) ?
C1 C2 . . 1.458(4) ?
C2 H2a . . .944 ?
C2 H2b . . .959 ?
C2 H2c . . .950 ?
C0 N11 . . 1.445(2) ?
C0 N21 . . 1.453(3) ?
C0 H0a . . .9510 ?
C0 H0b . . .9491 ?
N11 N12 . . 1.3663(17) ?
N11 C15 . . 1.345(2) ?
N12 C13 . . 1.320(2) ?
C13 N14 . . 1.368(2) ?
C13 H13 . . .9499 ?
N14 C15 . . 1.3240(19) ?
C15 H15 . . .9495 ?
N21 N22 . . 1.368(2) ?
N21 C25 . . 1.337(2) ?
N22 C23 . . 1.318(3) ?
C23 N24 . . 1.363(2) ?
C23 H23 . . .950 ?
N24 C25 . . 1.326(3) ?
C25 H25 . . .9501 ?
As C111 . . 1.9480(17) ?
As C121 . . 1.940(2) ?
As C131 . . 1.9423(13) ?
C111 C112 . . 1.392(3) ?
C111 C116 . . 1.393(2) ?
C112 C113 . . 1.388(3) ?
C112 H112 . . .9487 ?
C113 C114 . . 1.393(3) ?
C113 H113 . . .949 ?
C114 C115 . . 1.385(4) ?
C114 H114 . . .950 ?
C115 C116 . . 1.392(3) ?
C115 H115 . . .9508 ?
C116 H116 . . .949 ?
C121 C122 . . 1.392(2) ?
C121 C126 . . 1.394(3) ?
C122 C123 . . 1.388(3) ?
C122 H122 . . .951 ?
C123 C124 . . 1.384(3) ?
C123 H123 . . .9503 ?
C124 C125 . . 1.389(3) ?
C124 H124 . . .949 ?
C125 C126 . . 1.390(3) ?
C125 H125 . . .952 ?
C126 H126 . . .9486 ?
C131 C132 . . 1.400(2) ?
C131 C136 . . 1.387(2) ?
C132 C133 . . 1.392(2) ?
C132 H132 . . .9489 ?
C133 C134 . . 1.388(3) ?
C133 H133 . . .9508 ?
C134 C135 . . 1.391(3) ?
C134 H134 . . .9487 ?
C135 C136 . . 1.388(2) ?
C135 H135 . . .9510 ?
C136 H136 . . .9495 ?
N31 C31 . . 1.133(4) ?
C31 C32 . . 1.452(4) ?
C32 H32a . . .946 ?
C32 H32b . . .956 ?
C32 H32c . . .948 ?

loop_
_geom_hbond_atom_site_label_D
_geom_hbond_atom_site_label_H
_geom_hbond_atom_site_label_A
_geom_hbond_site_symmetry_D
_geom_hbond_site_symmetry_H
_geom_hbond_site_symmetry_A
_geom_hbond_distance_DH
_geom_hbond_distance_HA
_geom_hbond_distance_DA
_geom_hbond_angle_DHA
_geom_hbond_publ_flag
? ? ? ? ? ? ? ? ? ? ?

loop_
_geom_torsion_atom_site_label_1
_geom_torsion_atom_site_label_2
_geom_torsion_atom_site_label_3
_geom_torsion_atom_site_label_4
_geom_torsion_site_symmetry_1
_geom_torsion_site_symmetry_2
_geom_torsion_site_symmetry_3
_geom_torsion_site_symmetry_4
_geom_torsion
_geom_torsion_publ_flag
? ? ? ? ? ? ? ? ? ?
